data_1576579
loop_
_publ_author_name
'Chattopadhayay, Sandip'
'Ganguly, Debraj'
'Sodnawar, Triveni'
'Talukdar, Pinaki'

_publ_section_title
;
 Glutathione-activatable synthetic channel for hopping-mediated anion
 transport.
;
_journal_issue 14
_journal_name_full 'Chemical science'
_journal_page_first 6995
_journal_page_last 7001
_journal_paper_doi 10.1039/d6sc00359a
_journal_volume 17
_journal_year 2026
_chemical_formula_sum 'C23 H26 N4 O4'
_chemical_formula_weight 422.48
_space_group_crystal_system monoclinic
_space_group_IT_number 14
_space_group_name_Hall '-P 2ybc'
_space_group_name_H-M_alt 'P 1 21/c 1'
_atom_sites_solution_hydrogens mixed
_audit_creation_method SHELXL-2014/7
_audit_update_record
;
2025-05-27 deposited with the CCDC.	2026-02-02 downloaded from the CCDC.
;
_cell_angle_alpha 90
_cell_angle_beta 105.485(2)
_cell_angle_gamma 90
_cell_formula_units_Z 4
_cell_length_a 12.2023(11)
_cell_length_b 10.9757(10)
_cell_length_c 16.4527(13)
_cell_measurement_reflns_used 9907
_cell_measurement_temperature 150(2)
_cell_measurement_theta_max 24.68
_cell_measurement_theta_min 2.63
_cell_volume 2123.5(3)
_computing_structure_refinement 'SHELXL-2014/7 (Sheldrick, 2014)'
_diffrn_ambient_temperature 150(2)
_diffrn_measured_fraction_theta_full 0.999
_diffrn_measured_fraction_theta_max 0.999
_diffrn_measurement_device_type 'Bruker APEX-II CCD'
_diffrn_measurement_method '\f and \w scans'
_diffrn_radiation_type MoK\a
_diffrn_radiation_wavelength 0.71073
_diffrn_reflns_av_R_equivalents 0.1319
_diffrn_reflns_av_unetI/netI 0.0539
_diffrn_reflns_Laue_measured_fraction_full 0.999
_diffrn_reflns_Laue_measured_fraction_max 0.999
_diffrn_reflns_limit_h_max 14
_diffrn_reflns_limit_h_min -14
_diffrn_reflns_limit_k_max 13
_diffrn_reflns_limit_k_min -13
_diffrn_reflns_limit_l_max 17
_diffrn_reflns_limit_l_min -19
_diffrn_reflns_number 53321
_diffrn_reflns_point_group_measured_fraction_full 0.999
_diffrn_reflns_point_group_measured_fraction_max 0.999
_diffrn_reflns_theta_full 25.025
_diffrn_reflns_theta_max 25.025
_diffrn_reflns_theta_min 2.257
_exptl_absorpt_coefficient_mu 0.092
_exptl_crystal_colour colourless
_exptl_crystal_density_diffrn 1.321
_exptl_crystal_description Needle
_exptl_crystal_F_000 896
_exptl_crystal_size_max 0.7
_exptl_crystal_size_mid 0.4
_exptl_crystal_size_min 0.3
_refine_diff_density_max 0.252
_refine_diff_density_min -0.278
_refine_diff_density_rms 0.063
_refine_ls_extinction_method none
_refine_ls_goodness_of_fit_ref 1.053
_refine_ls_hydrogen_treatment constr
_refine_ls_matrix_type full
_refine_ls_number_parameters 284
_refine_ls_number_reflns 3749
_refine_ls_number_restraints 0
_refine_ls_restrained_S_all 1.053
_refine_ls_R_factor_all 0.0721
_refine_ls_R_factor_gt 0.0527
_refine_ls_shift/su_max 0.000
_refine_ls_shift/su_mean 0.000
_refine_ls_structure_factor_coef Fsqd
_refine_ls_weighting_details 'w=1/[\s^2^(Fo^2^)+(0.0650P)^2^+0.9972P] where P=(Fo^2^+2Fc^2^)/3'
_refine_ls_weighting_scheme calc
_refine_ls_wR_factor_gt 0.1234
_refine_ls_wR_factor_ref 0.1334
_reflns_Friedel_coverage 0.000
_reflns_number_gt 2930
_reflns_number_total 3749
_reflns_threshold_expression 'I > 2\s(I)'
_cod_data_source_file d6sc00359a2.cif
_cod_data_source_block Compound_1c
_cod_depositor_comments 'Adding full bibliography for 1576579.cif.'
_cod_original_sg_symbol_H-M 'P 21/c'
_cod_database_code 1576579
_shelx_shelxl_version_number 2014/7
_shelx_space_group_comment
;
The symmetry employed for this shelxl refinement is uniquely defined
by the following loop, which should always be used as a source of
symmetry information in preference to the above space-group names.
They are only intended as comments.
;
_shelx_estimated_absorpt_t_min 0.4452
_shelx_estimated_absorpt_t_max 0.7452

loop_
_space_group_symop_operation_xyz
'x, y, z'
'-x, y+1/2, -z+1/2'
'-x, -y, -z'
'x, -y-1/2, z-1/2'

loop_
_atom_site_label
_atom_site_type_symbol
_atom_site_fract_x
_atom_site_fract_y
_atom_site_fract_z
_atom_site_U_iso_or_equiv
_atom_site_adp_type
_atom_site_occupancy
_atom_site_site_symmetry_order
_atom_site_calc_flag
_atom_site_refinement_flags_posn
_atom_site_refinement_flags_adp
_atom_site_refinement_flags_occupancy
_atom_site_disorder_assembly
_atom_site_disorder_group
O4 O 0.74768(13) 0.61595(14) 0.66185(9) 0.0291(4) Uani 1 1 d G . . . .
H4A H 0.7340 0.5692 0.6191 0.044 Uiso 1 1 d G U . . .
H4B H 0.8062 0.5854 0.6958 0.044 Uiso 1 1 d G U . . .
N1 N -0.05106(17) -0.01462(18) 0.26947(12) 0.0330(5) Uani 1 1 d . . . . .
C1 C 0.00821(19) 0.0686(2) 0.23995(14) 0.0291(5) Uani 1 1 d . . . . .
H1 H -0.0225 0.0974 0.1840 0.035 Uiso 1 1 calc R U . . .
O1 O 0.30439(14) 0.01085(15) 0.53034(10) 0.0358(4) Uani 1 1 d . . . . .
N2 N 0.26293(15) 0.12482(16) 0.41094(10) 0.0229(4) Uani 1 1 d . . . . .
H2A H 0.2879 0.1858 0.3861 0.027 Uiso 1 1 calc R U . . .
C2 C 0.11087(18) 0.1152(2) 0.28524(13) 0.0255(5) Uani 1 1 d . . . . .
H2 H 0.1487 0.1748 0.2608 0.031 Uiso 1 1 calc R U . . .
O2 O 0.68382(12) 0.49505(13) 0.50470(8) 0.0219(4) Uani 1 1 d . . . . .
N3 N 0.54613(14) 0.44598(15) 0.38596(9) 0.0158(4) Uani 1 1 d . . . . .
H3 H 0.4983 0.3878 0.3629 0.019 Uiso 1 1 calc R U . . .
C3 C 0.15904(17) 0.07460(19) 0.36718(13) 0.0214(5) Uani 1 1 d . . . . .
O3 O 0.67863(12) 0.13668(13) 0.70275(9) 0.0266(4) Uani 1 1 d . . . . .
N4 N 0.54534(15) 0.73976(15) 0.22206(10) 0.0193(4) Uani 1 1 d . . . . .
C4 C 0.0989(2) -0.0116(2) 0.39975(15) 0.0315(6) Uani 1 1 d . . . . .
H4 H 0.1275 -0.0421 0.4554 0.038 Uiso 1 1 calc R U . . .
C5 C -0.0042(2) -0.0517(2) 0.34835(15) 0.0366(6) Uani 1 1 d . . . . .
H5 H -0.0449 -0.1104 0.3712 0.044 Uiso 1 1 calc R U . . .
C6 C 0.33055(17) 0.09054(19) 0.48789(13) 0.0198(5) Uani 1 1 d . . . . .
C7 C 0.44159(17) 0.15795(18) 0.51769(12) 0.0160(4) Uani 1 1 d . . . . .
C8 C 0.51488(17) 0.11908(19) 0.59225(12) 0.0188(5) Uani 1 1 d . . . . .
H8 H 0.4956 0.0500 0.6203 0.023 Uiso 1 1 calc R U . . .
C9 C 0.61681(17) 0.17992(18) 0.62690(12) 0.0181(5) Uani 1 1 d . . . . .
C10 C 0.64708(17) 0.27803(18) 0.58442(12) 0.0184(5) Uani 1 1 d . . . . .
H10 H 0.7175 0.3185 0.6069 0.022 Uiso 1 1 calc R U . . .
C11 C 0.57390(16) 0.31691(18) 0.50873(11) 0.0147(4) Uani 1 1 d . . . . .
C12 C 0.47050(17) 0.25768(18) 0.47604(12) 0.0163(4) Uani 1 1 d . . . . .
H12 H 0.4197 0.2857 0.4251 0.020 Uiso 1 1 calc R U . . .
C13 C 0.60745(17) 0.42710(17) 0.46710(12) 0.0159(4) Uani 1 1 d . . . . .
C14 C 0.54998(17) 0.54681(18) 0.33476(12) 0.0146(4) Uani 1 1 d . . . . .
C15 C 0.46208(17) 0.55847(18) 0.26096(12) 0.0171(4) Uani 1 1 d . . . . .
H15 H 0.4017 0.5010 0.2477 0.020 Uiso 1 1 calc R U . . .
C16 C 0.46408(18) 0.65434(19) 0.20769(12) 0.0196(5) Uani 1 1 d . . . . .
H16 H 0.4040 0.6604 0.1574 0.024 Uiso 1 1 calc R U . . .
C17 C 0.62809(18) 0.72755(19) 0.29406(12) 0.0208(5) Uani 1 1 d . . . . .
H17 H 0.6861 0.7878 0.3065 0.025 Uiso 1 1 calc R U . . .
C18 C 0.63530(17) 0.63445(18) 0.35130(12) 0.0172(5) Uani 1 1 d . . . . .
H18 H 0.6969 0.6302 0.4007 0.021 Uiso 1 1 calc R U . . .
C19 C 0.77741(18) 0.2036(2) 0.74745(13) 0.0242(5) Uani 1 1 d . . . . .
H19A H 0.7603 0.2918 0.7465 0.029 Uiso 1 1 calc R U . . .
H19B H 0.8405 0.1907 0.7210 0.029 Uiso 1 1 calc R U . . .
C20 C 0.80996(18) 0.1570(2) 0.83698(13) 0.0243(5) Uani 1 1 d . . . . .
H20A H 0.8130 0.0669 0.8363 0.029 Uiso 1 1 calc R U . . .
H20B H 0.7509 0.1812 0.8650 0.029 Uiso 1 1 calc R U . . .
C21 C 0.92412(19) 0.2061(2) 0.88704(13) 0.0274(5) Uani 1 1 d . . . . .
H21A H 0.9237 0.2959 0.8817 0.033 Uiso 1 1 calc R U . . .
H21B H 0.9840 0.1741 0.8624 0.033 Uiso 1 1 calc R U . . .
C22 C 0.95367(19) 0.1726(2) 0.97999(13) 0.0279(5) Uani 1 1 d . . . . .
H22A H 0.9060 0.2211 1.0081 0.033 Uiso 1 1 calc R U . . .
H22B H 0.9361 0.0854 0.9856 0.033 Uiso 1 1 calc R U . . .
C23 C 1.0783(2) 0.1954(3) 1.02358(14) 0.0362(6) Uani 1 1 d . . . . .
H23A H 1.1257 0.1441 0.9979 0.054 Uiso 1 1 calc R U . . .
H23B H 1.0933 0.1755 1.0836 0.054 Uiso 1 1 calc R U . . .
H23C H 1.0963 0.2814 1.0173 0.054 Uiso 1 1 calc R U . . .

loop_
_atom_site_aniso_label
_atom_site_aniso_U_11
_atom_site_aniso_U_22
_atom_site_aniso_U_33
_atom_site_aniso_U_23
_atom_site_aniso_U_13
_atom_site_aniso_U_12
O4 0.0242(9) 0.0307(9) 0.0256(8) -0.0065(7) -0.0053(7) 0.0107(7)
N1 0.0234(11) 0.0373(12) 0.0339(11) -0.0020(9) 0.0000(9) -0.0077(9)
C1 0.0249(12) 0.0362(14) 0.0234(12) -0.0016(10) 0.0016(10) -0.0029(11)
O1 0.0279(9) 0.0408(10) 0.0324(9) 0.0151(8) -0.0030(7) -0.0144(8)
N2 0.0215(10) 0.0268(10) 0.0179(9) 0.0047(8) 0.0010(8) -0.0088(8)
C2 0.0226(12) 0.0302(13) 0.0225(11) -0.0016(10) 0.0042(10) -0.0068(10)
O2 0.0238(8) 0.0218(8) 0.0172(7) -0.0005(6) 0.0005(6) -0.0073(7)
N3 0.0179(9) 0.0143(9) 0.0127(8) -0.0010(7) -0.0003(7) -0.0043(7)
C3 0.0171(11) 0.0220(12) 0.0233(11) -0.0042(9) 0.0020(9) -0.0029(9)
O3 0.0227(8) 0.0291(9) 0.0210(8) 0.0110(7) -0.0064(6) -0.0068(7)
N4 0.0237(10) 0.0168(9) 0.0177(9) 0.0013(7) 0.0062(8) 0.0002(8)
C4 0.0281(13) 0.0329(13) 0.0292(13) 0.0057(10) -0.0001(11) -0.0084(11)
C5 0.0289(14) 0.0389(15) 0.0378(14) 0.0054(12) 0.0017(11) -0.0134(12)
C6 0.0194(11) 0.0192(11) 0.0203(11) 0.0014(9) 0.0045(9) -0.0008(9)
C7 0.0160(11) 0.0165(10) 0.0159(10) -0.0022(8) 0.0046(8) 0.0002(8)
C8 0.0215(11) 0.0172(11) 0.0183(10) 0.0019(8) 0.0062(9) -0.0008(9)
C9 0.0189(11) 0.0187(11) 0.0142(10) 0.0027(8) -0.0001(8) 0.0017(9)
C10 0.0174(11) 0.0191(11) 0.0171(10) -0.0010(8) 0.0020(9) -0.0005(9)
C11 0.0166(10) 0.0157(10) 0.0125(9) -0.0025(8) 0.0053(8) 0.0020(8)
C12 0.0175(11) 0.0176(11) 0.0128(10) -0.0018(8) 0.0021(8) 0.0023(9)
C13 0.0180(11) 0.0151(11) 0.0141(10) -0.0020(8) 0.0036(8) 0.0031(9)
C14 0.0181(11) 0.0135(10) 0.0134(10) -0.0004(8) 0.0062(8) 0.0025(8)
C15 0.0174(11) 0.0167(10) 0.0159(10) -0.0021(8) 0.0022(8) -0.0015(9)
C16 0.0241(12) 0.0198(11) 0.0134(10) -0.0004(8) 0.0022(9) 0.0056(9)
C17 0.0234(12) 0.0193(11) 0.0197(11) -0.0002(9) 0.0057(9) -0.0028(9)
C18 0.0163(11) 0.0186(11) 0.0157(10) 0.0015(8) 0.0025(8) 0.0001(9)
C19 0.0193(11) 0.0275(12) 0.0218(11) 0.0037(9) -0.0012(9) -0.0061(10)
C20 0.0203(12) 0.0282(12) 0.0214(11) 0.0055(9) 0.0004(9) -0.0015(10)
C21 0.0222(12) 0.0336(13) 0.0239(12) 0.0025(10) 0.0020(10) -0.0016(10)
C22 0.0266(13) 0.0323(13) 0.0221(11) 0.0014(10) 0.0017(10) 0.0028(10)
C23 0.0279(13) 0.0532(17) 0.0227(12) -0.0031(11) -0.0018(10) 0.0025(12)

loop_
_atom_type_symbol
_atom_type_description
_atom_type_scat_dispersion_real
_atom_type_scat_dispersion_imag
_atom_type_scat_source
C C 0.0033 0.0016 'International Tables Vol C Tables 4.2.6.8 and 6.1.1.4'
H H 0.0000 0.0000 'International Tables Vol C Tables 4.2.6.8 and 6.1.1.4'
N N 0.0061 0.0033 'International Tables Vol C Tables 4.2.6.8 and 6.1.1.4'
O O 0.0106 0.0060 'International Tables Vol C Tables 4.2.6.8 and 6.1.1.4'

loop_
_geom_angle_atom_site_label_1
_geom_angle_atom_site_label_2
_geom_angle_atom_site_label_3
_geom_angle
_geom_angle_site_symmetry_1
_geom_angle_site_symmetry_3
_geom_angle_publ_flag
H4A O4 H4B 104.5 . . ?
C1 N1 C5 115.5(2) . . ?
N1 C1 C2 124.2(2) . . ?
N1 C1 H1 117.9 . . ?
C2 C1 H1 117.9 . . ?
C6 N2 C3 127.64(18) . . ?
C6 N2 H2A 116.2 . . ?
C3 N2 H2A 116.2 . . ?
C1 C2 C3 119.6(2) . . ?
C1 C2 H2 120.2 . . ?
C3 C2 H2 120.2 . . ?
C13 N3 C14 127.81(17) . . ?
C13 N3 H3 116.1 . . ?
C14 N3 H3 116.1 . . ?
C4 C3 C2 117.48(19) . . ?
C4 C3 N2 124.84(19) . . ?
C2 C3 N2 117.66(19) . . ?
C9 O3 C19 118.42(16) . . ?
C16 N4 C17 115.66(17) . . ?
C5 C4 C3 117.9(2) . . ?
C5 C4 H4 121.1 . . ?
C3 C4 H4 121.1 . . ?
N1 C5 C4 125.4(2) . . ?
N1 C5 H5 117.3 . . ?
C4 C5 H5 117.3 . . ?
O1 C6 N2 123.02(19) . . ?
O1 C6 C7 121.23(18) . . ?
N2 C6 C7 115.75(18) . . ?
C8 C7 C12 119.60(19) . . ?
C8 C7 C6 116.81(18) . . ?
C12 C7 C6 123.54(18) . . ?
C7 C8 C9 120.80(19) . . ?
C7 C8 H8 119.6 . . ?
C9 C8 H8 119.6 . . ?
O3 C9 C10 125.21(18) . . ?
O3 C9 C8 115.10(18) . . ?
C10 C9 C8 119.68(18) . . ?
C9 C10 C11 119.70(19) . . ?
C9 C10 H10 120.1 . . ?
C11 C10 H10 120.1 . . ?
C10 C11 C12 120.06(18) . . ?
C10 C11 C13 117.89(18) . . ?
C12 C11 C13 121.97(17) . . ?
C7 C12 C11 120.09(18) . . ?
C7 C12 H12 120.0 . . ?
C11 C12 H12 120.0 . . ?
O2 C13 N3 123.22(18) . . ?
O2 C13 C11 121.61(17) . . ?
N3 C13 C11 115.16(17) . . ?
C18 C14 C15 117.94(18) . . ?
C18 C14 N3 124.99(17) . . ?
C15 C14 N3 117.07(17) . . ?
C16 C15 C14 119.02(19) . . ?
C16 C15 H15 120.5 . . ?
C14 C15 H15 120.5 . . ?
N4 C16 C15 124.20(19) . . ?
N4 C16 H16 117.9 . . ?
C15 C16 H16 117.9 . . ?
N4 C17 C18 124.99(19) . . ?
N4 C17 H17 117.5 . . ?
C18 C17 H17 117.5 . . ?
C17 C18 C14 118.18(19) . . ?
C17 C18 H18 120.9 . . ?
C14 C18 H18 120.9 . . ?
O3 C19 C20 107.03(17) . . ?
O3 C19 H19A 110.3 . . ?
C20 C19 H19A 110.3 . . ?
O3 C19 H19B 110.3 . . ?
C20 C19 H19B 110.3 . . ?
H19A C19 H19B 108.6 . . ?
C19 C20 C21 111.97(18) . . ?
C19 C20 H20A 109.2 . . ?
C21 C20 H20A 109.2 . . ?
C19 C20 H20B 109.2 . . ?
C21 C20 H20B 109.2 . . ?
H20A C20 H20B 107.9 . . ?
C20 C21 C22 113.42(19) . . ?
C20 C21 H21A 108.9 . . ?
C22 C21 H21A 108.9 . . ?
C20 C21 H21B 108.9 . . ?
C22 C21 H21B 108.9 . . ?
H21A C21 H21B 107.7 . . ?
C23 C22 C21 111.96(19) . . ?
C23 C22 H22A 109.2 . . ?
C21 C22 H22A 109.2 . . ?
C23 C22 H22B 109.2 . . ?
C21 C22 H22B 109.2 . . ?
H22A C22 H22B 107.9 . . ?
C22 C23 H23A 109.5 . . ?
C22 C23 H23B 109.5 . . ?
H23A C23 H23B 109.5 . . ?
C22 C23 H23C 109.5 . . ?
H23A C23 H23C 109.5 . . ?
H23B C23 H23C 109.5 . . ?

loop_
_geom_bond_atom_site_label_1
_geom_bond_atom_site_label_2
_geom_bond_distance
_geom_bond_site_symmetry_2
_geom_bond_publ_flag
O4 H4A 0.8500 . ?
O4 H4B 0.8499 . ?
N1 C1 1.334(3) . ?
N1 C5 1.334(3) . ?
C1 C2 1.374(3) . ?
C1 H1 0.9500 . ?
O1 C6 1.214(2) . ?
N2 C6 1.367(3) . ?
N2 C3 1.393(3) . ?
N2 H2A 0.8800 . ?
C2 C3 1.392(3) . ?
C2 H2 0.9500 . ?
O2 C13 1.225(2) . ?
N3 C13 1.361(2) . ?
N3 C14 1.399(2) . ?
N3 H3 0.8800 . ?
C3 C4 1.389(3) . ?
O3 C9 1.360(2) . ?
O3 C19 1.435(2) . ?
N4 C16 1.339(3) . ?
N4 C17 1.342(3) . ?
C4 C5 1.388(3) . ?
C4 H4 0.9500 . ?
C5 H5 0.9500 . ?
C6 C7 1.506(3) . ?
C7 C8 1.379(3) . ?
C7 C12 1.386(3) . ?
C8 C9 1.393(3) . ?
C8 H8 0.9500 . ?
C9 C10 1.386(3) . ?
C10 C11 1.392(3) . ?
C10 H10 0.9500 . ?
C11 C12 1.393(3) . ?
C11 C13 1.500(3) . ?
C12 H12 0.9500 . ?
C14 C18 1.390(3) . ?
C14 C15 1.395(3) . ?
C15 C16 1.374(3) . ?
C15 H15 0.9500 . ?
C16 H16 0.9500 . ?
C17 C18 1.376(3) . ?
C17 H17 0.9500 . ?
C18 H18 0.9500 . ?
C19 C20 1.509(3) . ?
C19 H19A 0.9900 . ?
C19 H19B 0.9900 . ?
C20 C21 1.515(3) . ?
C20 H20A 0.9900 . ?
C20 H20B 0.9900 . ?
C21 C22 1.520(3) . ?
C21 H21A 0.9900 . ?
C21 H21B 0.9900 . ?
C22 C23 1.519(3) . ?
C22 H22A 0.9900 . ?
C22 H22B 0.9900 . ?
C23 H23A 0.9800 . ?
C23 H23B 0.9800 . ?
C23 H23C 0.9800 . ?

loop_
_geom_torsion_atom_site_label_1
_geom_torsion_atom_site_label_2
_geom_torsion_atom_site_label_3
_geom_torsion_atom_site_label_4
_geom_torsion
_geom_torsion_site_symmetry_1
_geom_torsion_site_symmetry_2
_geom_torsion_site_symmetry_3
_geom_torsion_site_symmetry_4
_geom_torsion_publ_flag
C5 N1 C1 C2 0.2(4) . . . . ?
N1 C1 C2 C3 0.4(4) . . . . ?
C1 C2 C3 C4 -0.7(3) . . . . ?
C1 C2 C3 N2 -179.7(2) . . . . ?
C6 N2 C3 C4 8.2(4) . . . . ?
C6 N2 C3 C2 -173.0(2) . . . . ?
C2 C3 C4 C5 0.4(3) . . . . ?
N2 C3 C4 C5 179.3(2) . . . . ?
C1 N1 C5 C4 -0.5(4) . . . . ?
C3 C4 C5 N1 0.2(4) . . . . ?
C3 N2 C6 O1 -2.7(4) . . . . ?
C3 N2 C6 C7 177.09(19) . . . . ?
O1 C6 C7 C8 4.4(3) . . . . ?
N2 C6 C7 C8 -175.45(18) . . . . ?
O1 C6 C7 C12 -173.2(2) . . . . ?
N2 C6 C7 C12 7.0(3) . . . . ?
C12 C7 C8 C9 1.0(3) . . . . ?
C6 C7 C8 C9 -176.64(18) . . . . ?
C19 O3 C9 C10 6.6(3) . . . . ?
C19 O3 C9 C8 -172.37(18) . . . . ?
C7 C8 C9 O3 176.63(18) . . . . ?
C7 C8 C9 C10 -2.4(3) . . . . ?
O3 C9 C10 C11 -177.16(19) . . . . ?
C8 C9 C10 C11 1.8(3) . . . . ?
C9 C10 C11 C12 0.2(3) . . . . ?
C9 C10 C11 C13 177.07(17) . . . . ?
C8 C7 C12 C11 1.1(3) . . . . ?
C6 C7 C12 C11 178.51(18) . . . . ?
C10 C11 C12 C7 -1.7(3) . . . . ?
C13 C11 C12 C7 -178.37(17) . . . . ?
C14 N3 C13 O2 -6.4(3) . . . . ?
C14 N3 C13 C11 172.70(17) . . . . ?
C10 C11 C13 O2 -14.0(3) . . . . ?
C12 C11 C13 O2 162.81(19) . . . . ?
C10 C11 C13 N3 166.90(17) . . . . ?
C12 C11 C13 N3 -16.3(3) . . . . ?
C13 N3 C14 C18 15.1(3) . . . . ?
C13 N3 C14 C15 -166.01(19) . . . . ?
C18 C14 C15 C16 0.7(3) . . . . ?
N3 C14 C15 C16 -178.28(17) . . . . ?
C17 N4 C16 C15 -0.3(3) . . . . ?
C14 C15 C16 N4 -0.6(3) . . . . ?
C16 N4 C17 C18 1.2(3) . . . . ?
N4 C17 C18 C14 -1.1(3) . . . . ?
C15 C14 C18 C17 0.1(3) . . . . ?
N3 C14 C18 C17 178.99(18) . . . . ?
C9 O3 C19 C20 164.88(18) . . . . ?
O3 C19 C20 C21 170.79(18) . . . . ?
C19 C20 C21 C22 173.5(2) . . . . ?
C20 C21 C22 C23 166.0(2) . . . . ?
